data_4119928
loop_
_publ_author_name
'Michael P. Boone'
'Douglas W. Stephan'

_publ_section_title
;
 A Ru-\h6-Arene Complex as a C-Based Lewis Acid in the Activation of
 Hydrogen and Hydrogenation Catalysis
;
_journal_name_full 'Journal of the American Chemical Society'
_journal_page_first 8508
_journal_page_last 8511
_journal_paper_doi 10.1021/ja403912n
_journal_volume 135
_journal_year 2013
_chemical_formula_sum 'C84 H66 B2 Cl F20 P3 Ru'
_chemical_formula_weight 1706.42
_chemical_name_systematic
; 
 ? 
;
_space_group_IT_number 2
_symmetry_cell_setting triclinic
_symmetry_space_group_name_Hall '-P 1'
_symmetry_space_group_name_H-M 'P -1'
_atom_sites_solution_hydrogens geom
_atom_sites_solution_primary direct
_atom_sites_solution_secondary difmap
_audit_creation_method SHELXL-97
_cell_angle_alpha 94.198(2)
_cell_angle_beta 104.673(2)
_cell_angle_gamma 94.291(2)
_cell_formula_units_Z 2
_cell_length_a 12.1259(4)
_cell_length_b 18.9559(7)
_cell_length_c 19.0521(7)
_cell_measurement_reflns_used 9929
_cell_measurement_temperature 150(2)
_cell_measurement_theta_max 28.04
_cell_measurement_theta_min 2.38
_cell_volume 4205.2(3)
_computing_cell_refinement 'Bruker SAINT'
_computing_data_collection 'Bruker APEX2'
_computing_data_reduction 'Bruker SAINT'
_computing_molecular_graphics 'Bruker SHELXTL'
_computing_publication_material 'Bruker SHELXTL'
_computing_structure_refinement 'SHELXL-97 (Sheldrick, 2008)'
_computing_structure_solution 'SHELXS-97 (Sheldrick, 2008)'
_diffrn_ambient_temperature 150(2)
_diffrn_measured_fraction_theta_full 0.981
_diffrn_measured_fraction_theta_max 0.981
_diffrn_measurement_device_type 'Bruker APEX-II CCD'
_diffrn_measurement_method '\f and \w scans'
_diffrn_radiation_monochromator graphite
_diffrn_radiation_source 'fine-focus sealed tube'
_diffrn_radiation_type MoK\a
_diffrn_radiation_wavelength 0.71073
_diffrn_reflns_av_R_equivalents 0.0740
_diffrn_reflns_av_sigmaI/netI 0.1143
_diffrn_reflns_limit_h_max 16
_diffrn_reflns_limit_h_min -16
_diffrn_reflns_limit_k_max 25
_diffrn_reflns_limit_k_min -25
_diffrn_reflns_limit_l_max 25
_diffrn_reflns_limit_l_min -25
_diffrn_reflns_number 77612
_diffrn_reflns_theta_full 28.51
_diffrn_reflns_theta_max 28.51
_diffrn_reflns_theta_min 1.47
_exptl_absorpt_coefficient_mu 0.361
_exptl_absorpt_correction_T_max 0.9822
_exptl_absorpt_correction_T_min 0.9312
_exptl_absorpt_correction_type multi-scan
_exptl_absorpt_process_details sadabs
_exptl_crystal_colour yellow
_exptl_crystal_density_diffrn 1.348
_exptl_crystal_description plate
_exptl_crystal_F_000 1732
_exptl_crystal_size_max 0.20
_exptl_crystal_size_mid 0.20
_exptl_crystal_size_min 0.05
_platon_squeeze_details
;PROBLEM: VERY LARGE Solvent Accessible VOID(S) in Structure   !
RESPONSE: During the
refinement of the structure, electron density peaks were located
that were believed to be highly disordered
solvent molecules (possibly methylene chloride and cyclohexane). Attempts
made to model the solvent molecule were not successful.
The SQUEEZE option in PLATON (Spek, 2009) indicated there was a
large solvent cavity 945.4 Ang^3. In the final cycles of refinement,
this contribution (228) to the
electron density was removed from the observed data. The
density, the F(000) value, the molecular weight and the formula are
given without taking into account the results obtained with the
SQUEEZE option PLATON (Spek, 2009). Similar treatments of disordered
solvent molecules were carried out by St\"ahler et al. (2001),
Cox et al. (2003), Mohamed et al. (2003) and Athimoolam et al. (2005).
References:

Spek, A. L. (2009). Acta Cryst. D65, 148--155.

Athimoolam, S., Kumar, J., Ramakrishnan, V. & Rajaram, R.K. (2005).
Acta Cryst. E61, m2014-m2017.

Cox, J.P., Kumarasammy, Y., Nahar, L., Sarkar D.S. & Shoeb, M.
(2003). Acta Cryst. E59, o975-o977.

Mohamed, A.A., Krause Bauer, A.J., Bruce, E.A. & Bruce M.R.M.
(2003). Acta Cryst. C59, m84-m86.

Stahler, R., Nather, C. & Bensch, W. (2001). Acta Cryst.
C57, 26-27.
;
_refine_diff_density_max 0.531
_refine_diff_density_min -0.543
_refine_diff_density_rms 0.089
_refine_ls_extinction_method none
_refine_ls_goodness_of_fit_ref 0.963
_refine_ls_hydrogen_treatment constr
_refine_ls_matrix_type full
_refine_ls_number_parameters 1000
_refine_ls_number_reflns 20955
_refine_ls_number_restraints 0
_refine_ls_restrained_S_all 0.963
_refine_ls_R_factor_all 0.1058
_refine_ls_R_factor_gt 0.0537
_refine_ls_shift/su_max 0.001
_refine_ls_shift/su_mean 0.000
_refine_ls_structure_factor_coef Fsqd
_refine_ls_weighting_details 'calc w=1/[\s^2^(Fo^2^)+(0.0522P)^2^+0.0000P] where P=(Fo^2^+2Fc^2^)/3'
_refine_ls_weighting_scheme calc
_refine_ls_wR_factor_gt 0.1086
_refine_ls_wR_factor_ref 0.1208
_reflns_number_gt 12761
_reflns_number_total 20955
_reflns_threshold_expression >2sigma(I)
_cod_data_source_file ja403912n_si_002_3.cif
_cod_data_source_block sad
_cod_database_code 4119928

loop_
_symmetry_equiv_pos_as_xyz
'x, y, z'
'-x, -y, -z'

loop_
_atom_site_label
_atom_site_type_symbol
_atom_site_fract_x
_atom_site_fract_y
_atom_site_fract_z
_atom_site_U_iso_or_equiv
_atom_site_adp_type
_atom_site_occupancy
_atom_site_symmetry_multiplicity
_atom_site_calc_flag
_atom_site_refinement_flags
Ru1 Ru 0.33713(2) 0.351490(13) 0.435257(13) 0.01541(7) Uani 1 1 d .
Cl1 Cl 0.30395(6) 0.46902(4) 0.48226(4) 0.02245(17) Uani 1 1 d .
P1 P 0.14154(6) 0.33153(4) 0.37321(4) 0.01852(18) Uani 1 1 d .
P2 P 0.33202(7) 0.31182(4) 0.54725(4) 0.01819(18) Uani 1 1 d .
P3 P 0.47506(6) 0.26928(4) 0.24714(4) 0.01742(17) Uani 1 1 d .
F8 F 0.66750(17) 0.17552(11) 0.51291(10) 0.0371(5) Uani 1 1 d .
F13 F 0.6173(3) 0.29088(19) 1.02188(15) 0.0983(11) Uani 1 1 d .
F3 F 1.2862(2) 0.36369(15) 0.82456(13) 0.0683(8) Uani 1 1 d .
F4 F 1.1274(2) 0.41613(13) 0.88553(14) 0.0630(7) Uani 1 1 d .
F5 F 0.94186(18) 0.33777(12) 0.88990(12) 0.0476(6) Uani 1 1 d .
F1 F 1.06000(17) 0.14596(12) 0.76255(10) 0.0404(5) Uani 1 1 d .
F2 F 1.25010(19) 0.22608(15) 0.76346(12) 0.0621(7) Uani 1 1 d .
F10 F 0.82532(19) 0.05001(10) 0.70944(10) 0.0441(6) Uani 1 1 d .
F9 F 0.7286(2) 0.05224(11) 0.56945(11) 0.0468(6) Uani 1 1 d .
F7 F 0.70226(17) 0.29741(10) 0.60208(10) 0.0377(5) Uani 1 1 d .
F6 F 0.79114(16) 0.29686(10) 0.74521(10) 0.0332(5) Uani 1 1 d .
F15 F 0.61968(16) 0.20753(13) 0.78595(11) 0.0481(6) Uani 1 1 d .
F14 F 0.5077(2) 0.25760(17) 0.87963(15) 0.0779(9) Uani 1 1 d .
F12 F 0.8436(3) 0.26973(19) 1.07089(13) 0.0930(10) Uani 1 1 d .
F11 F 0.95901(19) 0.21993(13) 0.97769(11) 0.0528(6) Uani 1 1 d .
F20 F 0.70583(18) 0.06665(13) 0.81890(12) 0.0549(7) Uani 1 1 d .
F19 F 0.7311(3) -0.05971(14) 0.86971(13) 0.0854(10) Uani 1 1 d .
F18 F 0.9440(3) -0.09830(13) 0.93010(13) 0.0848(10) Uani 1 1 d .
F17 F 1.1306(2) -0.00167(13) 0.94758(13) 0.0662(8) Uani 1 1 d .
F16 F 1.10588(17) 0.12596(12) 0.90644(11) 0.0430(5) Uani 1 1 d .
C54 C 0.5590(3) 0.41096(18) 0.2278(2) 0.0322(8) Uani 1 1 d .
H54A H 0.5306 0.4065 0.1740 0.039 Uiso 1 1 calc R
H54B H 0.4971 0.4269 0.2487 0.039 Uiso 1 1 calc R
C25 C 0.1088(2) 0.38434(18) 0.29348(17) 0.0240(7) Uani 1 1 d .
C26 C 0.0786(3) 0.3523(2) 0.22198(18) 0.0318(8) Uani 1 1 d .
H26A H 0.0725 0.3020 0.2132 0.038 Uiso 1 1 calc R
C27 C 0.0575(3) 0.3939(2) 0.1633(2) 0.0435(10) Uani 1 1 d .
H27A H 0.0370 0.3718 0.1148 0.052 Uiso 1 1 calc R
C28 C 0.0661(3) 0.4664(3) 0.1754(2) 0.0501(12) Uani 1 1 d .
H28A H 0.0506 0.4944 0.1353 0.060 Uiso 1 1 calc R
C29 C 0.0970(3) 0.4991(2) 0.2455(2) 0.0417(10) Uani 1 1 d .
H29A H 0.1022 0.5495 0.2537 0.050 Uiso 1 1 calc R
C30 C 0.1205(3) 0.45844(19) 0.3043(2) 0.0306(8) Uani 1 1 d .
H30A H 0.1450 0.4813 0.3525 0.037 Uiso 1 1 calc R
C19 C 0.0244(2) 0.34701(17) 0.41517(16) 0.0197(7) Uani 1 1 d .
C20 C -0.0091(3) 0.41497(18) 0.42629(18) 0.0284(8) Uani 1 1 d .
H20A H 0.0315 0.4549 0.4138 0.034 Uiso 1 1 calc R
C21 C -0.1019(3) 0.4245(2) 0.45571(18) 0.0356(9) Uani 1 1 d .
H21A H -0.1255 0.4707 0.4618 0.043 Uiso 1 1 calc R
C22 C -0.1587(3) 0.3680(2) 0.47582(19) 0.0354(9) Uani 1 1 d .
H22A H -0.2216 0.3749 0.4960 0.042 Uiso 1 1 calc R
C23 C -0.1252(3) 0.3010(2) 0.46684(18) 0.0303(8) Uani 1 1 d .
H23A H -0.1648 0.2618 0.4814 0.036 Uiso 1 1 calc R
C24 C -0.0352(3) 0.28978(18) 0.43714(17) 0.0263(8) Uani 1 1 d .
H24A H -0.0131 0.2431 0.4314 0.032 Uiso 1 1 calc R
C12 C 0.1050(2) 0.23968(16) 0.33360(15) 0.0186(7) Uani 1 1 d .
C11 C -0.0039(3) 0.21646(18) 0.28781(17) 0.0260(8) Uani 1 1 d .
H11A H -0.0610 0.2487 0.2773 0.031 Uiso 1 1 calc R
C10 C -0.0276(3) 0.14685(19) 0.25822(18) 0.0314(8) Uani 1 1 d .
H10A H -0.1008 0.1312 0.2266 0.038 Uiso 1 1 calc R
C9 C 0.0546(3) 0.09961(18) 0.27419(18) 0.0289(8) Uani 1 1 d .
H9A H 0.0381 0.0517 0.2532 0.035 Uiso 1 1 calc R
C8 C 0.1605(3) 0.12204(17) 0.32065(17) 0.0241(7) Uani 1 1 d .
H8A H 0.2155 0.0887 0.3322 0.029 Uiso 1 1 calc R
C7 C 0.1893(2) 0.19222(16) 0.35117(16) 0.0194(7) Uani 1 1 d .
C13 C 0.3523(2) 0.18280(16) 0.47994(16) 0.0195(7) Uani 1 1 d .
C14 C 0.3784(3) 0.11241(17) 0.47876(17) 0.0242(7) Uani 1 1 d .
H14A H 0.3653 0.0850 0.4331 0.029 Uiso 1 1 calc R
C15 C 0.4229(3) 0.08142(18) 0.54192(18) 0.0298(8) Uani 1 1 d .
H15A H 0.4399 0.0333 0.5393 0.036 Uiso 1 1 calc R
C16 C 0.4426(3) 0.12027(18) 0.60882(18) 0.0299(8) Uani 1 1 d .
H16A H 0.4744 0.0991 0.6522 0.036 Uiso 1 1 calc R
C17 C 0.4165(3) 0.18923(18) 0.61271(17) 0.0267(8) Uani 1 1 d .
H17A H 0.4297 0.2159 0.6588 0.032 Uiso 1 1 calc R
C18 C 0.3701(3) 0.22064(16) 0.54834(16) 0.0198(7) Uani 1 1 d .
C31 C 0.2025(2) 0.30989(17) 0.57945(16) 0.0202(7) Uani 1 1 d .
C32 C 0.1666(3) 0.37487(18) 0.59987(17) 0.0275(8) Uani 1 1 d .
H32A H 0.2055 0.4181 0.5928 0.033 Uiso 1 1 calc R
C33 C 0.0740(3) 0.3766(2) 0.63054(18) 0.0326(9) Uani 1 1 d .
H33A H 0.0495 0.4209 0.6440 0.039 Uiso 1 1 calc R
C34 C 0.0180(3) 0.3140(2) 0.64138(18) 0.0357(9) Uani 1 1 d .
H34A H -0.0438 0.3153 0.6636 0.043 Uiso 1 1 calc R
C35 C 0.0508(3) 0.2499(2) 0.62037(19) 0.0349(9) Uani 1 1 d .
H35A H 0.0104 0.2069 0.6267 0.042 Uiso 1 1 calc R
C36 C 0.1437(3) 0.24764(19) 0.58956(17) 0.0275(8) Uani 1 1 d .
H36A H 0.1666 0.2031 0.5755 0.033 Uiso 1 1 calc R
C37 C 0.4355(2) 0.35960(16) 0.62778(16) 0.0193(7) Uani 1 1 d .
C38 C 0.4263(3) 0.34893(19) 0.69727(18) 0.0301(8) Uani 1 1 d .
H38A H 0.3614 0.3213 0.7035 0.036 Uiso 1 1 calc R
C39 C 0.5121(3) 0.37863(19) 0.75846(18) 0.0320(8) Uani 1 1 d .
H39A H 0.5058 0.3704 0.8059 0.038 Uiso 1 1 calc R
C40 C 0.6041(3) 0.41913(18) 0.75022(18) 0.0304(8) Uani 1 1 d .
H40A H 0.6624 0.4390 0.7918 0.036 Uiso 1 1 calc R
C41 C 0.6128(3) 0.43138(18) 0.68098(18) 0.0289(8) Uani 1 1 d .
H41A H 0.6767 0.4602 0.6750 0.035 Uiso 1 1 calc R
C42 C 0.5277(3) 0.40138(16) 0.62010(17) 0.0216(7) Uani 1 1 d .
H42A H 0.5340 0.4101 0.5727 0.026 Uiso 1 1 calc R
C1 C 0.4004(2) 0.26455(16) 0.38131(15) 0.0151(6) Uani 1 1 d .
C6 C 0.4938(2) 0.30057(16) 0.43853(16) 0.0181(7) Uani 1 1 d .
H6A H 0.5295 0.2754 0.4817 0.022 Uiso 1 1 calc R
C5 C 0.5256(2) 0.37276(17) 0.43717(16) 0.0204(7) Uani 1 1 d .
H5A H 0.5809 0.4002 0.4802 0.024 Uiso 1 1 calc R
C4 C 0.4576(2) 0.40896(17) 0.38086(17) 0.0211(7) Uani 1 1 d .
H4A H 0.4656 0.4621 0.3850 0.025 Uiso 1 1 calc R
C3 C 0.3746(2) 0.37180(16) 0.32351(16) 0.0184(7) Uani 1 1 d .
H3A H 0.3214 0.3984 0.2882 0.022 Uiso 1 1 calc R
C2 C 0.3796(2) 0.29327(16) 0.30648(15) 0.0185(7) Uani 1 1 d .
H2A H 0.3003 0.2738 0.2789 0.022 Uiso 1 1 calc R
C49 C 0.5909(2) 0.33913(17) 0.25352(16) 0.0212(7) Uani 1 1 d .
H49A H 0.6298 0.3488 0.3067 0.025 Uiso 1 1 calc R
C53 C 0.6631(3) 0.4653(2) 0.2517(2) 0.0445(10) Uani 1 1 d .
H53A H 0.6418 0.5119 0.2351 0.053 Uiso 1 1 calc R
H53B H 0.6894 0.4710 0.3056 0.053 Uiso 1 1 calc R
C52 C 0.7599(3) 0.4425(2) 0.2207(2) 0.0439(10) Uani 1 1 d .
H52A H 0.7376 0.4435 0.1671 0.053 Uiso 1 1 calc R
H52B H 0.8289 0.4764 0.2408 0.053 Uiso 1 1 calc R
C51 C 0.7876(3) 0.3687(2) 0.2391(2) 0.0371(9) Uani 1 1 d .
H51A H 0.8451 0.3534 0.2139 0.044 Uiso 1 1 calc R
H51B H 0.8219 0.3698 0.2922 0.044 Uiso 1 1 calc R
C50 C 0.6838(3) 0.31496(18) 0.21754(18) 0.0263(8) Uani 1 1 d .
H50A H 0.7056 0.2681 0.2331 0.032 Uiso 1 1 calc R
H50B H 0.6533 0.3099 0.1639 0.032 Uiso 1 1 calc R
C43 C 0.5417(2) 0.18851(16) 0.27271(16) 0.0207(7) Uani 1 1 d .
H43A H 0.5751 0.1725 0.2320 0.025 Uiso 1 1 calc R
C44 C 0.4544(3) 0.12741(18) 0.27844(19) 0.0292(8) Uani 1 1 d .
H44A H 0.4223 0.1393 0.3202 0.035 Uiso 1 1 calc R
H44B H 0.3906 0.1208 0.2335 0.035 Uiso 1 1 calc R
C45 C 0.5126(3) 0.05878(19) 0.2888(2) 0.0383(9) Uani 1 1 d .
H45A H 0.4571 0.0206 0.2958 0.046 Uiso 1 1 calc R
H45B H 0.5365 0.0442 0.2444 0.046 Uiso 1 1 calc R
C46 C 0.6166(3) 0.0679(2) 0.3541(2) 0.0390(9) Uani 1 1 d .
H46A H 0.5911 0.0750 0.3993 0.047 Uiso 1 1 calc R
H46B H 0.6562 0.0240 0.3561 0.047 Uiso 1 1 calc R
C47 C 0.6992(3) 0.12987(18) 0.35054(19) 0.0309(8) Uani 1 1 d .
H47A H 0.7327 0.1200 0.3090 0.037 Uiso 1 1 calc R
H47B H 0.7624 0.1361 0.3958 0.037 Uiso 1 1 calc R
C48 C 0.6403(3) 0.19824(17) 0.34159(16) 0.0229(7) Uani 1 1 d .
H48A H 0.6107 0.2100 0.3845 0.028 Uiso 1 1 calc R
H48B H 0.6960 0.2379 0.3383 0.028 Uiso 1 1 calc R
C55 C 0.3780(3) 0.24911(18) 0.15598(16) 0.0234(7) Uani 1 1 d .
H55A H 0.3180 0.2122 0.1612 0.028 Uiso 1 1 calc R
C56 C 0.4321(3) 0.2158(2) 0.09980(17) 0.0410(10) Uani 1 1 d .
H56A H 0.4668 0.1727 0.1175 0.049 Uiso 1 1 calc R
H56B H 0.4937 0.2497 0.0928 0.049 Uiso 1 1 calc R
C57 C 0.3426(3) 0.1960(2) 0.02709(18) 0.0464(11) Uani 1 1 d .
H57A H 0.3809 0.1781 -0.0098 0.056 Uiso 1 1 calc R
H57B H 0.2868 0.1575 0.0328 0.056 Uiso 1 1 calc R
C58 C 0.2796(4) 0.2591(2) 0.0005(2) 0.0477(11) Uani 1 1 d .
H58A H 0.3341 0.2961 -0.0095 0.057 Uiso 1 1 calc R
H58B H 0.2203 0.2439 -0.0455 0.057 Uiso 1 1 calc R
C59 C 0.2241(3) 0.2893(2) 0.0566(2) 0.0485(11) Uani 1 1 d .
H59A H 0.1665 0.2531 0.0647 0.058 Uiso 1 1 calc R
H59B H 0.1842 0.3308 0.0388 0.058 Uiso 1 1 calc R
C60 C 0.3139(3) 0.3122(2) 0.12834(18) 0.0360(9) Uani 1 1 d .
H60A H 0.2761 0.3311 0.1651 0.043 Uiso 1 1 calc R
H60B H 0.3689 0.3504 0.1209 0.043 Uiso 1 1 calc R
C70 C 0.7144(3) 0.17491(19) 0.58513(16) 0.0256(8) Uani 1 1 d .
C71 C 0.7455(3) 0.11317(19) 0.61349(18) 0.0298(8) Uani 1 1 d .
C72 C 0.7945(3) 0.11377(18) 0.68743(17) 0.0276(8) Uani 1 1 d .
C67 C 0.8111(3) 0.17295(18) 0.73678(17) 0.0244(7) Uani 1 1 d .
C73 C 0.7965(3) 0.2129(2) 0.87673(18) 0.0326(8) Uani 1 1 d .
C74 C 0.8453(3) 0.2290(2) 0.9508(2) 0.0452(10) Uani 1 1 d .
C75 C 0.7898(4) 0.2541(3) 0.9993(2) 0.0612(13) Uani 1 1 d .
C76 C 0.6772(5) 0.2654(3) 0.9759(2) 0.0687(15) Uani 1 1 d .
C64 C 1.1903(3) 0.3222(2) 0.8257(2) 0.0439(11) Uani 1 1 d .
C65 C 1.1115(3) 0.3486(2) 0.8558(2) 0.0406(10) Uani 1 1 d .
C66 C 1.0144(3) 0.3057(2) 0.85842(18) 0.0334(9) Uani 1 1 d .
C61 C 0.9917(3) 0.23433(19) 0.82949(17) 0.0293(8) Uani 1 1 d .
C62 C 1.0748(3) 0.2121(2) 0.79598(18) 0.0327(9) Uani 1 1 d .
C63 C 1.1725(3) 0.2533(2) 0.7949(2) 0.0414(10) Uani 1 1 d .
C69 C 0.7301(3) 0.23559(18) 0.63014(18) 0.0266(8) Uani 1 1 d .
C68 C 0.7774(3) 0.23398(18) 0.70390(17) 0.0243(7) Uani 1 1 d .
C78 C 0.6821(3) 0.2233(2) 0.8557(2) 0.0398(9) Uani 1 1 d .
C77 C 0.6217(4) 0.2490(3) 0.9034(2) 0.0565(12) Uani 1 1 d .
C79 C 0.9044(3) 0.1029(2) 0.85584(18) 0.0333(9) Uani 1 1 d .
C84 C 0.8134(3) 0.0524(2) 0.85101(19) 0.0431(10) Uani 1 1 d .
C83 C 0.8236(4) -0.0135(2) 0.8752(2) 0.0543(12) Uani 1 1 d .
C82 C 0.9321(5) -0.0335(2) 0.9066(2) 0.0576(13) Uani 1 1 d .
C81 C 1.0247(4) 0.0150(2) 0.9152(2) 0.0481(11) Uani 1 1 d .
C80 C 1.0101(3) 0.0815(2) 0.89140(18) 0.0364(9) Uani 1 1 d .
B1 B 0.3118(3) 0.21916(19) 0.40550(18) 0.0186(8) Uani 1 1 d .
B2 B 0.8768(3) 0.1806(2) 0.8250(2) 0.0295(9) Uani 1 1 d .

loop_
_atom_site_aniso_label
_atom_site_aniso_U_11
_atom_site_aniso_U_22
_atom_site_aniso_U_33
_atom_site_aniso_U_23
_atom_site_aniso_U_13
_atom_site_aniso_U_12
Ru1 0.01264(12) 0.01450(14) 0.01919(13) 0.00084(10) 0.00492(10) 0.00004(9)
Cl1 0.0215(4) 0.0148(4) 0.0323(4) -0.0010(3) 0.0104(3) 0.0012(3)
P1 0.0138(4) 0.0186(5) 0.0230(4) 0.0014(3) 0.0049(3) 0.0010(3)
P2 0.0178(4) 0.0175(4) 0.0187(4) -0.0003(3) 0.0049(3) -0.0004(3)
P3 0.0151(4) 0.0218(5) 0.0149(4) 0.0021(3) 0.0030(3) 0.0011(3)
F8 0.0414(12) 0.0432(13) 0.0221(10) 0.0072(9) -0.0006(9) 0.0030(10)
F13 0.101(2) 0.146(3) 0.0642(19) -0.0092(19) 0.0592(18) 0.005(2)
F3 0.0478(15) 0.091(2) 0.0592(16) 0.0216(15) 0.0084(12) -0.0346(14)
F4 0.0623(16) 0.0395(16) 0.0731(18) 0.0046(13) -0.0011(13) -0.0197(12)
F5 0.0439(13) 0.0406(14) 0.0533(14) -0.0091(11) 0.0100(11) -0.0044(11)
F1 0.0385(12) 0.0480(15) 0.0333(12) 0.0010(10) 0.0073(10) 0.0059(10)
F2 0.0376(13) 0.108(2) 0.0440(14) 0.0120(14) 0.0173(11) 0.0004(14)
F10 0.0699(15) 0.0219(12) 0.0324(11) 0.0066(9) -0.0028(11) 0.0059(11)
F9 0.0717(16) 0.0271(12) 0.0299(11) -0.0082(9) -0.0046(11) 0.0022(11)
F7 0.0454(12) 0.0305(12) 0.0358(12) 0.0103(9) 0.0028(10) 0.0150(10)
F6 0.0387(11) 0.0283(12) 0.0292(11) -0.0026(9) 0.0033(9) 0.0070(9)
F15 0.0272(11) 0.0827(18) 0.0326(12) 0.0059(12) 0.0055(10) 0.0016(11)
F14 0.0493(16) 0.126(3) 0.0739(19) 0.0221(18) 0.0379(14) 0.0209(17)
F12 0.091(2) 0.148(3) 0.0319(14) -0.0195(16) 0.0213(14) -0.032(2)
F11 0.0438(14) 0.0789(18) 0.0241(11) 0.0006(11) -0.0049(10) -0.0159(12)
F20 0.0405(13) 0.0657(17) 0.0456(14) 0.0202(12) -0.0077(11) -0.0250(12)
F19 0.114(2) 0.0608(18) 0.0525(16) 0.0246(14) -0.0182(16) -0.0574(17)
F18 0.157(3) 0.0334(15) 0.0481(15) 0.0177(12) -0.0039(17) 0.0010(17)
F17 0.0854(19) 0.0636(18) 0.0510(15) 0.0217(13) 0.0075(14) 0.0357(15)
F16 0.0316(12) 0.0506(15) 0.0407(12) 0.0147(11) -0.0036(10) -0.0001(11)
C54 0.0268(18) 0.028(2) 0.046(2) 0.0157(17) 0.0135(17) 0.0027(15)
C25 0.0118(15) 0.031(2) 0.0292(18) 0.0096(15) 0.0034(13) 0.0028(14)
C26 0.0164(16) 0.046(2) 0.032(2) 0.0105(17) 0.0037(15) 0.0008(16)
C27 0.028(2) 0.068(3) 0.036(2) 0.017(2) 0.0072(17) 0.007(2)
C28 0.032(2) 0.071(3) 0.052(3) 0.038(3) 0.011(2) 0.010(2)
C29 0.028(2) 0.037(2) 0.065(3) 0.024(2) 0.014(2) 0.0062(17)
C30 0.0214(17) 0.029(2) 0.044(2) 0.0119(17) 0.0110(16) 0.0039(15)
C19 0.0132(14) 0.0221(18) 0.0223(16) 0.0013(13) 0.0020(13) 0.0014(13)
C20 0.0283(18) 0.027(2) 0.0333(19) 0.0013(15) 0.0122(15) 0.0080(15)
C21 0.032(2) 0.044(2) 0.031(2) 0.0000(18) 0.0056(16) 0.0188(18)
C22 0.0142(16) 0.063(3) 0.029(2) -0.0016(19) 0.0064(15) 0.0073(18)
C23 0.0188(17) 0.043(2) 0.0286(19) 0.0010(16) 0.0088(15) -0.0096(16)
C24 0.0208(17) 0.027(2) 0.0281(18) -0.0003(15) 0.0034(14) -0.0015(14)
C12 0.0166(15) 0.0213(18) 0.0173(15) -0.0004(13) 0.0047(12) -0.0017(13)
C11 0.0167(16) 0.031(2) 0.0277(18) -0.0023(15) 0.0030(14) -0.0006(14)
C10 0.0219(17) 0.033(2) 0.0305(19) -0.0104(16) -0.0023(15) -0.0068(15)
C9 0.0287(19) 0.0205(19) 0.0336(19) -0.0052(15) 0.0053(16) -0.0054(15)
C8 0.0248(17) 0.0206(19) 0.0270(18) 0.0010(14) 0.0073(14) 0.0009(14)
C7 0.0206(16) 0.0178(18) 0.0193(16) -0.0006(13) 0.0062(13) -0.0018(13)
C13 0.0165(15) 0.0196(18) 0.0211(16) 0.0005(13) 0.0040(13) -0.0011(13)
C14 0.0316(18) 0.0179(18) 0.0224(17) 0.0012(14) 0.0062(14) 0.0017(14)
C15 0.040(2) 0.0160(18) 0.035(2) 0.0058(15) 0.0099(17) 0.0036(15)
C16 0.036(2) 0.027(2) 0.0258(18) 0.0113(15) 0.0027(16) 0.0035(16)
C17 0.0342(19) 0.023(2) 0.0209(17) 0.0022(14) 0.0042(15) 0.0015(15)
C18 0.0208(16) 0.0194(18) 0.0183(16) 0.0034(13) 0.0034(13) 0.0016(13)
C31 0.0172(15) 0.0253(19) 0.0173(15) 0.0008(13) 0.0045(13) -0.0015(13)
C32 0.0250(18) 0.027(2) 0.0302(19) 0.0040(15) 0.0081(15) -0.0007(15)
C33 0.0274(19) 0.045(2) 0.0254(19) 0.0010(17) 0.0071(15) 0.0043(17)
C34 0.0190(17) 0.064(3) 0.0257(19) 0.0086(18) 0.0099(15) -0.0025(18)
C35 0.0219(18) 0.047(3) 0.037(2) 0.0171(18) 0.0093(16) -0.0089(17)
C36 0.0233(17) 0.034(2) 0.0235(17) 0.0034(15) 0.0044(14) -0.0014(15)
C37 0.0193(16) 0.0180(17) 0.0188(16) 0.0016(13) 0.0017(13) 0.0012(13)
C38 0.0256(18) 0.033(2) 0.0286(19) -0.0014(16) 0.0057(15) -0.0045(15)
C39 0.037(2) 0.036(2) 0.0206(17) 0.0020(16) 0.0039(16) 0.0010(17)
C40 0.0265(18) 0.029(2) 0.0279(19) -0.0029(15) -0.0052(15) 0.0017(16)
C41 0.0228(17) 0.027(2) 0.033(2) 0.0014(15) 0.0012(15) -0.0048(15)
C42 0.0213(16) 0.0213(18) 0.0215(16) 0.0025(14) 0.0050(13) -0.0012(14)
C1 0.0136(14) 0.0175(17) 0.0150(14) -0.0002(12) 0.0046(12) 0.0053(12)
C6 0.0115(14) 0.0217(18) 0.0210(16) 0.0010(13) 0.0041(12) 0.0033(12)
C5 0.0145(15) 0.0276(19) 0.0180(16) -0.0025(14) 0.0044(12) -0.0005(13)
C4 0.0209(16) 0.0180(18) 0.0290(18) 0.0047(14) 0.0144(14) 0.0011(13)
C3 0.0155(15) 0.0202(18) 0.0223(16) 0.0060(13) 0.0089(13) 0.0022(13)
C2 0.0146(15) 0.0226(18) 0.0164(15) 0.0012(13) 0.0014(12) 0.0005(13)
C49 0.0170(15) 0.0277(19) 0.0176(16) 0.0024(14) 0.0021(13) 0.0009(13)
C53 0.039(2) 0.028(2) 0.072(3) 0.006(2) 0.024(2) -0.0014(18)
C52 0.029(2) 0.040(3) 0.064(3) 0.008(2) 0.0175(19) -0.0107(17)
C51 0.0186(17) 0.047(3) 0.046(2) 0.0080(19) 0.0089(16) -0.0006(17)
C50 0.0205(17) 0.032(2) 0.0277(18) 0.0010(15) 0.0107(14) -0.0003(15)
C43 0.0205(16) 0.0219(18) 0.0201(16) 0.0001(13) 0.0067(13) 0.0018(13)
C44 0.0268(18) 0.025(2) 0.0329(19) 0.0018(15) 0.0025(15) 0.0020(15)
C45 0.043(2) 0.022(2) 0.048(2) 0.0009(17) 0.0106(19) -0.0024(17)
C46 0.044(2) 0.030(2) 0.046(2) 0.0133(18) 0.0108(19) 0.0133(18)
C47 0.0285(18) 0.029(2) 0.035(2) 0.0057(16) 0.0051(16) 0.0094(16)
C48 0.0236(17) 0.0214(18) 0.0212(16) -0.0004(14) 0.0014(13) 0.0038(14)
C55 0.0185(16) 0.031(2) 0.0183(16) 0.0026(14) 0.0014(13) -0.0002(14)
C56 0.040(2) 0.062(3) 0.0186(18) -0.0075(18) 0.0038(16) 0.012(2)
C57 0.052(3) 0.061(3) 0.0192(18) -0.0045(18) 0.0000(18) -0.003(2)
C58 0.056(3) 0.052(3) 0.024(2) 0.0073(19) -0.0073(19) -0.010(2)
C59 0.042(2) 0.052(3) 0.037(2) 0.008(2) -0.0164(19) 0.006(2)
C60 0.034(2) 0.044(2) 0.0243(19) 0.0046(17) -0.0040(16) 0.0085(18)
C70 0.0222(17) 0.033(2) 0.0170(16) 0.0039(15) -0.0031(13) 0.0012(15)
C71 0.0332(19) 0.028(2) 0.0236(18) -0.0030(15) 0.0018(15) -0.0041(15)
C72 0.0320(19) 0.0208(19) 0.0259(18) 0.0048(15) 0.0005(15) -0.0022(15)
C67 0.0178(16) 0.028(2) 0.0238(17) 0.0034(15) 0.0009(13) -0.0022(14)
C73 0.0301(19) 0.041(2) 0.0238(18) 0.0054(16) 0.0052(15) -0.0080(16)
C74 0.038(2) 0.065(3) 0.028(2) -0.0014(19) 0.0078(18) -0.014(2)
C75 0.061(3) 0.095(4) 0.024(2) -0.005(2) 0.016(2) -0.019(3)
C76 0.074(4) 0.100(4) 0.041(3) -0.004(3) 0.037(3) 0.001(3)
C64 0.031(2) 0.068(3) 0.026(2) 0.018(2) -0.0003(17) -0.020(2)
C65 0.047(2) 0.031(2) 0.035(2) 0.0100(18) -0.0019(19) -0.0134(19)
C66 0.030(2) 0.040(2) 0.0260(19) 0.0071(17) -0.0007(16) -0.0013(17)
C61 0.0238(18) 0.037(2) 0.0216(17) 0.0093(16) -0.0045(14) -0.0037(15)
C62 0.031(2) 0.042(2) 0.0215(18) 0.0063(17) 0.0002(15) 0.0006(17)
C63 0.029(2) 0.068(3) 0.028(2) 0.013(2) 0.0076(17) -0.001(2)
C69 0.0212(17) 0.027(2) 0.0319(19) 0.0099(16) 0.0048(15) 0.0052(15)
C68 0.0214(17) 0.025(2) 0.0242(17) -0.0004(15) 0.0032(14) 0.0011(14)
C78 0.037(2) 0.056(3) 0.029(2) 0.0010(18) 0.0178(18) -0.0060(19)
C77 0.048(3) 0.082(4) 0.047(3) 0.014(2) 0.024(2) 0.006(2)
C79 0.039(2) 0.035(2) 0.0202(17) 0.0070(16) -0.0003(16) -0.0067(17)
C84 0.051(3) 0.040(3) 0.026(2) 0.0120(18) -0.0075(18) -0.015(2)
C83 0.077(3) 0.044(3) 0.027(2) 0.0082(19) -0.007(2) -0.028(2)
C82 0.110(4) 0.027(2) 0.028(2) 0.0078(18) 0.004(2) -0.002(3)
C81 0.069(3) 0.043(3) 0.027(2) 0.0115(19) -0.002(2) 0.012(2)
C80 0.043(2) 0.038(2) 0.0241(19) 0.0068(17) 0.0019(17) -0.0007(18)
B1 0.0221(18) 0.0154(19) 0.0177(17) -0.0030(14) 0.0048(15) 0.0054(15)
B2 0.029(2) 0.035(2) 0.0194(19) 0.0062(17) -0.0031(17) -0.0058(18)

loop_
_atom_type_symbol
_atom_type_description
_atom_type_scat_dispersion_real
_atom_type_scat_dispersion_imag
_atom_type_scat_source
C C 0.0033 0.0016 'International Tables Vol C Tables 4.2.6.8 and 6.1.1.4'
H H 0.0000 0.0000 'International Tables Vol C Tables 4.2.6.8 and 6.1.1.4'
B B 0.0013 0.0007 'International Tables Vol C Tables 4.2.6.8 and 6.1.1.4'
F F 0.0171 0.0103 'International Tables Vol C Tables 4.2.6.8 and 6.1.1.4'
P P 0.1023 0.0942 'International Tables Vol C Tables 4.2.6.8 and 6.1.1.4'
Cl Cl 0.1484 0.1585 'International Tables Vol C Tables 4.2.6.8 and 6.1.1.4'
Ru Ru -1.2594 0.8363 'International Tables Vol C Tables 4.2.6.8 and 6.1.1.4'

loop_
_geom_angle_atom_site_label_1
_geom_angle_atom_site_label_2
_geom_angle_atom_site_label_3
_geom_angle
C1 Ru1 C6 38.76(10)
C1 Ru1 C4 77.63(11)
C6 Ru1 C4 65.96(11)
C1 Ru1 C5 66.99(11)
C6 Ru1 C5 36.40(11)
C4 Ru1 C5 36.75(10)
C1 Ru1 P2 103.71(8)
C6 Ru1 P2 90.31(8)
C4 Ru1 P2 140.77(8)
C5 Ru1 P2 106.77(8)
C1 Ru1 C3 63.78(10)
C6 Ru1 C3 76.39(10)
C4 Ru1 C3 35.11(10)
C5 Ru1 C3 64.15(10)
P2 Ru1 C3 166.31(7)
C1 Ru1 P1 99.14(8)
C6 Ru1 P1 137.76(8)
C4 Ru1 P1 118.52(8)
C5 Ru1 P1 151.87(8)
P2 Ru1 P1 100.18(3)
C3 Ru1 P1 87.86(7)
C1 Ru1 Cl1 163.85(8)
C6 Ru1 Cl1 132.17(8)
C4 Ru1 Cl1 86.24(8)
C5 Ru1 Cl1 99.35(8)
P2 Ru1 Cl1 88.18(3)
C3 Ru1 Cl1 103.10(8)
P1 Ru1 Cl1 89.29(3)
C1 Ru1 B1 36.74(11)
C6 Ru1 B1 64.17(11)
C4 Ru1 B1 114.08(11)
C5 Ru1 B1 99.46(11)
P2 Ru1 B1 78.30(8)
C3 Ru1 B1 92.73(11)
P1 Ru1 B1 78.00(8)
Cl1 Ru1 B1 159.35(8)
C12 P1 C19 102.53(14)
C12 P1 C25 104.10(14)
C19 P1 C25 102.46(13)
C12 P1 Ru1 110.80(10)
C19 P1 Ru1 124.30(10)
C25 P1 Ru1 110.62(10)
C18 P2 C31 104.59(14)
C18 P2 C37 104.06(13)
C31 P2 C37 99.81(14)
C18 P2 Ru1 108.63(10)
C31 P2 Ru1 121.90(10)
C37 P2 Ru1 115.96(10)
C43 P3 C55 107.49(14)
C43 P3 C49 107.13(14)
C55 P3 C49 114.47(15)
C43 P3 C2 110.95(13)
C55 P3 C2 104.42(13)
C49 P3 C2 112.33(14)
C53 C54 C49 109.8(3)
C53 C54 H54A 109.7
C49 C54 H54A 109.7
C53 C54 H54B 109.7
C49 C54 H54B 109.7
H54A C54 H54B 108.2
C30 C25 C26 118.3(3)
C30 C25 P1 119.7(3)
C26 C25 P1 121.9(3)
C27 C26 C25 120.3(4)
C27 C26 H26A 119.8
C25 C26 H26A 119.8
C28 C27 C26 120.2(4)
C28 C27 H27A 119.9
C26 C27 H27A 119.9
C27 C28 C29 120.4(4)
C27 C28 H28A 119.8
C29 C28 H28A 119.8
C28 C29 C30 119.9(4)
C28 C29 H29A 120.0
C30 C29 H29A 120.0
C29 C30 C25 120.8(4)
C29 C30 H30A 119.6
C25 C30 H30A 119.6
C20 C19 C24 117.9(3)
C20 C19 P1 121.9(2)
C24 C19 P1 120.2(2)
C21 C20 C19 120.3(3)
C21 C20 H20A 119.8
C19 C20 H20A 119.8
C22 C21 C20 120.4(3)
C22 C21 H21A 119.8
C20 C21 H21A 119.8
C21 C22 C23 120.0(3)
C21 C22 H22A 120.0
C23 C22 H22A 120.0
C24 C23 C22 120.9(3)
C24 C23 H23A 119.5
C22 C23 H23A 119.5
C23 C24 C19 120.4(3)
C23 C24 H24A 119.8
C19 C24 H24A 119.8
C11 C12 C7 120.8(3)
C11 C12 P1 121.5(2)
C7 C12 P1 117.7(2)
C10 C11 C12 119.7(3)
C10 C11 H11A 120.1
C12 C11 H11A 120.1
C11 C10 C9 120.3(3)
C11 C10 H10A 119.8
C9 C10 H10A 119.8
C8 C9 C10 119.9(3)
C8 C9 H9A 120.1
C10 C9 H9A 120.1
C9 C8 C7 122.0(3)
C9 C8 H8A 119.0
C7 C8 H8A 119.0
C8 C7 C12 117.3(3)
C8 C7 B1 122.7(3)
C12 C7 B1 120.1(3)
C14 C13 C18 117.1(3)
C14 C13 B1 120.5(3)
C18 C13 B1 122.3(3)
C15 C14 C13 121.9(3)
C15 C14 H14A 119.0
C13 C14 H14A 119.0
C14 C15 C16 120.0(3)
C14 C15 H15A 120.0
C16 C15 H15A 120.0
C17 C16 C15 120.1(3)
C17 C16 H16A 120.0
C15 C16 H16A 120.0
C16 C17 C18 119.9(3)
C16 C17 H17A 120.0
C18 C17 H17A 120.0
C13 C18 C17 120.9(3)
C13 C18 P2 115.5(2)
C17 C18 P2 123.5(2)
C36 C31 C32 118.8(3)
C36 C31 P2 123.2(2)
C32 C31 P2 117.8(2)
C33 C32 C31 120.3(3)
C33 C32 H32A 119.8
C31 C32 H32A 119.8
C34 C33 C32 119.9(3)
C34 C33 H33A 120.1
C32 C33 H33A 120.1
C35 C34 C33 120.4(3)
C35 C34 H34A 119.8
C33 C34 H34A 119.8
C34 C35 C36 120.1(3)
C34 C35 H35A 120.0
C36 C35 H35A 120.0
C31 C36 C35 120.4(3)
C31 C36 H36A 119.8
C35 C36 H36A 119.8
C42 C37 C38 118.8(3)
C42 C37 P2 120.5(2)
C38 C37 P2 120.4(2)
C37 C38 C39 120.4(3)
C37 C38 H38A 119.8
C39 C38 H38A 119.8
C40 C39 C38 120.3(3)
C40 C39 H39A 119.9
C38 C39 H39A 119.9
C39 C40 C41 119.8(3)
C39 C40 H40A 120.1
C41 C40 H40A 120.1
C40 C41 C42 119.9(3)
C40 C41 H41A 120.0
C42 C41 H41A 120.0
C37 C42 C41 120.8(3)
C37 C42 H42A 119.6
C41 C42 H42A 119.6
C6 C1 B1 116.2(3)
C6 C1 C2 116.8(3)
B1 C1 C2 124.0(3)
C6 C1 Ru1 71.16(16)
B1 C1 Ru1 84.00(17)
C2 C1 Ru1 96.78(17)
C5 C6 C1 119.7(3)
C5 C6 Ru1 75.61(17)
C1 C6 Ru1 70.08(15)
C5 C6 H6A 120.0
C1 C6 H6A 120.0
Ru1 C6 H6A 120.0
C6 C5 C4 117.5(3)
C6 C5 Ru1 67.98(16)
C4 C5 Ru1 70.66(16)
C6 C5 H5A 120.5
C4 C5 H5A 120.5
Ru1 C5 H5A 120.5
C3 C4 C5 121.1(3)
C3 C4 Ru1 75.73(18)
C5 C4 Ru1 72.59(17)
C3 C4 H4A 119.4
C5 C4 H4A 119.4
Ru1 C4 H4A 119.4
C4 C3 C2 119.5(3)
C4 C3 Ru1 69.16(17)
C2 C3 Ru1 90.67(17)
C4 C3 H3A 119.7
C2 C3 H3A 119.7
Ru1 C3 H3A 119.7
C3 C2 C1 103.4(2)
C3 C2 P3 115.7(2)
C1 C2 P3 118.36(19)
C3 C2 H2A 106.2
C1 C2 H2A 106.2
P3 C2 H2A 106.2
C54 C49 C50 108.0(3)
C54 C49 P3 118.2(2)
C50 C49 P3 113.1(2)
C54 C49 H49A 105.5
C50 C49 H49A 105.5
P3 C49 H49A 105.5
C52 C53 C54 111.1(3)
C52 C53 H53A 109.4
C54 C53 H53A 109.4
C52 C53 H53B 109.4
C54 C53 H53B 109.4
H53A C53 H53B 108.0
C51 C52 C53 111.0(3)
C51 C52 H52A 109.4
C53 C52 H52A 109.4
C51 C52 H52B 109.4
C53 C52 H52B 109.4
H52A C52 H52B 108.0
C50 C51 C52 112.8(3)
C50 C51 H51A 109.0
C52 C51 H51A 109.0
C50 C51 H51B 109.0
C52 C51 H51B 109.0
H51A C51 H51B 107.8
C51 C50 C49 110.0(3)
C51 C50 H50A 109.7
C49 C50 H50A 109.7
C51 C50 H50B 109.7
C49 C50 H50B 109.7
H50A C50 H50B 108.2
C48 C43 C44 109.7(3)
C48 C43 P3 115.0(2)
C44 C43 P3 112.7(2)
C48 C43 H43A 106.3
C44 C43 H43A 106.3
P3 C43 H43A 106.3
C45 C44 C43 109.9(3)
C45 C44 H44A 109.7
C43 C44 H44A 109.7
C45 C44 H44B 109.7
C43 C44 H44B 109.7
H44A C44 H44B 108.2
C46 C45 C44 111.6(3)
C46 C45 H45A 109.3
C44 C45 H45A 109.3
C46 C45 H45B 109.3
C44 C45 H45B 109.3
H45A C45 H45B 108.0
C47 C46 C45 112.1(3)
C47 C46 H46A 109.2
C45 C46 H46A 109.2
C47 C46 H46B 109.2
C45 C46 H46B 109.2
H46A C46 H46B 107.9
C46 C47 C48 111.4(3)
C46 C47 H47A 109.4
C48 C47 H47A 109.4
C46 C47 H47B 109.4
C48 C47 H47B 109.4
H47A C47 H47B 108.0
C43 C48 C47 109.6(3)
C43 C48 H48A 109.8
C47 C48 H48A 109.8
C43 C48 H48B 109.8
C47 C48 H48B 109.8
H48A C48 H48B 108.2
C56 C55 C60 111.5(3)
C56 C55 P3 114.6(2)
C60 C55 P3 113.0(2)
C56 C55 H55A 105.6
C60 C55 H55A 105.6
P3 C55 H55A 105.6
C55 C56 C57 110.7(3)
C55 C56 H56A 109.5
C57 C56 H56A 109.5
C55 C56 H56B 109.5
C57 C56 H56B 109.5
H56A C56 H56B 108.1
C58 C57 C56 111.7(3)
C58 C57 H57A 109.3
C56 C57 H57A 109.3
C58 C57 H57B 109.3
C56 C57 H57B 109.3
H57A C57 H57B 107.9
C59 C58 C57 110.6(3)
C59 C58 H58A 109.5
C57 C58 H58A 109.5
C59 C58 H58B 109.5
C57 C58 H58B 109.5
H58A C58 H58B 108.1
C58 C59 C60 110.4(3)
C58 C59 H59A 109.6
C60 C59 H59A 109.6
C58 C59 H59B 109.6
C60 C59 H59B 109.6
H59A C59 H59B 108.1
C59 C60 C55 110.3(3)
C59 C60 H60A 109.6
C55 C60 H60A 109.6
C59 C60 H60B 109.6
C55 C60 H60B 109.6
H60A C60 H60B 108.1
F8 C70 C69 120.2(3)
F8 C70 C71 120.4(3)
C69 C70 C71 119.4(3)
F9 C71 C70 120.0(3)
F9 C71 C72 120.5(3)
C70 C71 C72 119.5(3)
F10 C72 C67 120.9(3)
F10 C72 C71 114.6(3)
C67 C72 C71 124.5(3)
C72 C67 C68 112.8(3)
C72 C67 B2 128.2(3)
C68 C67 B2 118.7(3)
C78 C73 C74 113.4(3)
C78 C73 B2 127.8(3)
C74 C73 B2 118.7(3)
C75 C74 F11 116.7(3)
C75 C74 C73 125.0(4)
F11 C74 C73 118.2(3)
F12 C75 C74 121.8(4)
F12 C75 C76 118.6(4)
C74 C75 C76 119.6(4)
F13 C76 C75 122.2(4)
F13 C76 C77 118.9(4)
C75 C76 C77 118.9(4)
C65 C64 F3 120.5(4)
C65 C64 C63 119.4(4)
F3 C64 C63 120.1(4)
F4 C65 C64 120.0(4)
F4 C65 C66 119.5(4)
C64 C65 C66 120.5(4)
F5 C66 C65 115.1(4)
F5 C66 C61 121.6(3)
C65 C66 C61 123.3(4)
C62 C61 C66 112.6(3)
C62 C61 B2 119.8(3)
C66 C61 B2 127.3(3)
F1 C62 C63 116.8(3)
F1 C62 C61 118.6(3)
C63 C62 C61 124.6(4)
F2 C63 C64 120.3(4)
F2 C63 C62 120.2(4)
C64 C63 C62 119.5(4)
F7 C69 C70 119.7(3)
F7 C69 C68 120.8(3)
C70 C69 C68 119.5(3)
F6 C68 C69 116.0(3)
F6 C68 C67 119.7(3)
C69 C68 C67 124.3(3)
F15 C78 C73 121.4(3)
F15 C78 C77 115.0(3)
C73 C78 C77 123.6(4)
F14 C77 C76 119.5(4)
F14 C77 C78 121.1(4)
C76 C77 C78 119.4(4)
C84 C79 C80 113.3(3)
C84 C79 B2 118.6(3)
C80 C79 B2 128.0(3)
F20 C84 C83 115.6(4)
F20 C84 C79 119.6(3)
C83 C84 C79 124.8(4)
F19 C83 C84 121.6(4)
F19 C83 C82 119.1(4)
C84 C83 C82 119.3(4)
F18 C82 C81 121.2(4)
F18 C82 C83 120.2(5)
C81 C82 C83 118.5(4)
F17 C81 C82 120.1(4)
F17 C81 C80 119.8(4)
C82 C81 C80 120.1(4)
F16 C80 C81 114.9(3)
F16 C80 C79 121.3(3)
C81 C80 C79 123.8(4)
C1 B1 C7 121.5(3)
C1 B1 C13 118.0(3)
C7 B1 C13 118.8(3)
C1 B1 Ru1 59.26(16)
C7 B1 Ru1 112.33(19)
C13 B1 Ru1 108.3(2)
C61 B2 C79 114.0(3)
C61 B2 C67 102.5(3)
C79 B2 C67 112.3(3)
C61 B2 C73 112.4(3)
C79 B2 C73 103.2(3)
C67 B2 C73 112.8(3)

loop_
_geom_bond_atom_site_label_1
_geom_bond_atom_site_label_2
_geom_bond_distance
Ru1 C1 2.169(3)
Ru1 C6 2.183(3)
Ru1 C4 2.256(3)
Ru1 C5 2.281(3)
Ru1 P2 2.3275(8)
Ru1 C3 2.339(3)
Ru1 P1 2.3549(8)
Ru1 Cl1 2.4397(8)
Ru1 B1 2.509(4)
P1 C12 1.822(3)
P1 C19 1.830(3)
P1 C25 1.856(3)
P2 C18 1.822(3)
P2 C31 1.824(3)
P2 C37 1.844(3)
P3 C43 1.825(3)
P3 C55 1.829(3)
P3 C49 1.831(3)
P3 C2 1.868(3)
F8 C70 1.350(3)
F13 C76 1.357(5)
F3 C64 1.360(4)
F4 C65 1.341(4)
F5 C66 1.341(4)
F1 C62 1.342(4)
F2 C63 1.349(4)
F10 C72 1.356(4)
F9 C71 1.347(4)
F7 C69 1.354(4)
F6 C68 1.354(4)
F15 C78 1.352(4)
F14 C77 1.367(5)
F12 C75 1.354(5)
F11 C74 1.372(4)
F20 C84 1.350(4)
F19 C83 1.347(5)
F18 C82 1.344(4)
F17 C81 1.349(4)
F16 C80 1.338(4)
C54 C53 1.520(5)
C54 C49 1.524(4)
C54 H54A 0.9900
C54 H54B 0.9900
C25 C30 1.396(5)
C25 C26 1.397(5)
C26 C27 1.397(5)
C26 H26A 0.9500
C27 C28 1.369(6)
C27 H27A 0.9500
C28 C29 1.378(6)
C28 H28A 0.9500
C29 C30 1.388(5)
C29 H29A 0.9500
C30 H30A 0.9500
C19 C20 1.397(4)
C19 C24 1.406(4)
C20 C21 1.395(4)
C20 H20A 0.9500
C21 C22 1.361(5)
C21 H21A 0.9500
C22 C23 1.375(5)
C22 H22A 0.9500
C23 C24 1.373(4)
C23 H23A 0.9500
C24 H24A 0.9500
C12 C11 1.404(4)
C12 C7 1.406(4)
C11 C10 1.376(5)
C11 H11A 0.9500
C10 C9 1.381(4)
C10 H10A 0.9500
C9 C8 1.379(4)
C9 H9A 0.9500
C8 C7 1.394(4)
C8 H8A 0.9500
C7 B1 1.603(5)
C13 C14 1.394(4)
C13 C18 1.399(4)
C13 B1 1.603(4)
C14 C15 1.381(4)
C14 H14A 0.9500
C15 C16 1.381(5)
C15 H15A 0.9500
C16 C17 1.369(4)
C16 H16A 0.9500
C17 C18 1.408(4)
C17 H17A 0.9500
C31 C36 1.384(4)
C31 C32 1.398(4)
C32 C33 1.392(4)
C32 H32A 0.9500
C33 C34 1.379(5)
C33 H33A 0.9500
C34 C35 1.370(5)
C34 H34A 0.9500
C35 C36 1.398(5)
C35 H35A 0.9500
C36 H36A 0.9500
C37 C42 1.367(4)
C37 C38 1.384(4)
C38 C39 1.400(5)
C38 H38A 0.9500
C39 C40 1.355(5)
C39 H39A 0.9500
C40 C41 1.384(5)
C40 H40A 0.9500
C41 C42 1.394(4)
C41 H41A 0.9500
C42 H42A 0.9500
C1 C6 1.444(4)
C1 B1 1.509(5)
C1 C2 1.531(4)
C6 C5 1.398(4)
C6 H6A 1.0000
C5 C4 1.430(4)
C5 H5A 1.0000
C4 C3 1.388(4)
C4 H4A 1.0000
C3 C2 1.509(4)
C3 H3A 1.0000
C2 H2A 1.0000
C49 C50 1.540(4)
C49 H49A 1.0000
C53 C52 1.518(5)
C53 H53A 0.9900
C53 H53B 0.9900
C52 C51 1.509(5)
C52 H52A 0.9900
C52 H52B 0.9900
C51 C50 1.508(5)
C51 H51A 0.9900
C51 H51B 0.9900
C50 H50A 0.9900
C50 H50B 0.9900
C43 C48 1.524(4)
C43 C44 1.539(4)
C43 H43A 1.0000
C44 C45 1.527(5)
C44 H44A 0.9900
C44 H44B 0.9900
C45 C46 1.519(5)
C45 H45A 0.9900
C45 H45B 0.9900
C46 C47 1.503(5)
C46 H46A 0.9900
C46 H46B 0.9900
C47 C48 1.526(4)
C47 H47A 0.9900
C47 H47B 0.9900
C48 H48A 0.9900
C48 H48B 0.9900
C55 C56 1.514(4)
C55 C60 1.528(4)
C55 H55A 1.0000
C56 C57 1.529(5)
C56 H56A 0.9900
C56 H56B 0.9900
C57 C58 1.516(5)
C57 H57A 0.9900
C57 H57B 0.9900
C58 C59 1.502(6)
C58 H58A 0.9900
C58 H58B 0.9900
C59 C60 1.526(5)
C59 H59A 0.9900
C59 H59B 0.9900
C60 H60A 0.9900
C60 H60B 0.9900
C70 C69 1.355(5)
C70 C71 1.363(5)
C71 C72 1.382(4)
C72 C67 1.378(5)
C67 C68 1.395(4)
C67 B2 1.658(5)
C73 C78 1.375(5)
C73 C74 1.386(5)
C73 B2 1.668(5)
C74 C75 1.354(6)
C75 C76 1.364(6)
C76 C77 1.375(6)
C64 C65 1.341(6)
C64 C63 1.372(6)
C65 C66 1.394(5)
C66 C61 1.402(5)
C61 C62 1.398(5)
C61 B2 1.643(5)
C62 C63 1.374(5)
C69 C68 1.380(4)
C78 C77 1.388(5)
C79 C84 1.385(5)
C79 C80 1.395(5)
C79 B2 1.651(5)
C84 C83 1.367(5)
C83 C82 1.393(6)
C82 C81 1.365(6)
C81 C80 1.378(5)

loop_
_geom_torsion_atom_site_label_1
_geom_torsion_atom_site_label_2
_geom_torsion_atom_site_label_3
_geom_torsion_atom_site_label_4
_geom_torsion
C1 Ru1 P1 C12 21.97(13)
C6 Ru1 P1 C12 18.03(16)
C4 Ru1 P1 C12 102.80(14)
C5 Ru1 P1 C12 79.4(2)
P2 Ru1 P1 C12 -83.86(11)
C3 Ru1 P1 C12 84.98(13)
Cl1 Ru1 P1 C12 -171.87(10)
B1 Ru1 P1 C12 -8.26(13)
C1 Ru1 P1 C19 144.66(15)
C6 Ru1 P1 C19 140.72(17)
C4 Ru1 P1 C19 -134.51(15)
C5 Ru1 P1 C19 -157.9(2)
P2 Ru1 P1 C19 38.83(13)
C3 Ru1 P1 C19 -152.33(15)
Cl1 Ru1 P1 C19 -49.18(13)
B1 Ru1 P1 C19 114.43(15)
C1 Ru1 P1 C25 -92.95(14)
C6 Ru1 P1 C25 -96.89(17)
C4 Ru1 P1 C25 -12.12(15)
C5 Ru1 P1 C25 -35.5(2)
P2 Ru1 P1 C25 161.23(12)
C3 Ru1 P1 C25 -29.93(14)
Cl1 Ru1 P1 C25 73.21(12)
B1 Ru1 P1 C25 -123.18(14)
C1 Ru1 P2 C18 -4.72(13)
C6 Ru1 P2 C18 -41.46(13)
C4 Ru1 P2 C18 -91.86(17)
C5 Ru1 P2 C18 -74.43(14)
C3 Ru1 P2 C18 -27.8(4)
P1 Ru1 P2 C18 97.40(11)
Cl1 Ru1 P2 C18 -173.65(11)
B1 Ru1 P2 C18 22.05(13)
C1 Ru1 P2 C31 -126.25(15)
C6 Ru1 P2 C31 -162.99(15)
C4 Ru1 P2 C31 146.61(18)
C5 Ru1 P2 C31 164.04(15)
C3 Ru1 P2 C31 -149.3(3)
P1 Ru1 P2 C31 -24.13(13)
Cl1 Ru1 P2 C31 64.82(13)
B1 Ru1 P2 C31 -99.48(15)
C1 Ru1 P2 C37 111.99(13)
C6 Ru1 P2 C37 75.24(13)
C4 Ru1 P2 C37 24.84(17)
C5 Ru1 P2 C37 42.27(13)
C3 Ru1 P2 C37 88.9(4)
P1 Ru1 P2 C37 -145.89(11)
Cl1 Ru1 P2 C37 -56.94(11)
B1 Ru1 P2 C37 138.75(13)
C12 P1 C25 C30 176.2(2)
C19 P1 C25 C30 69.7(3)
Ru1 P1 C25 C30 -64.7(3)
C12 P1 C25 C26 -7.5(3)
C19 P1 C25 C26 -114.1(3)
Ru1 P1 C25 C26 111.5(2)
C30 C25 C26 C27 -2.0(5)
P1 C25 C26 C27 -178.3(2)
C25 C26 C27 C28 0.0(5)
C26 C27 C28 C29 0.8(6)
C27 C28 C29 C30 0.5(6)
C28 C29 C30 C25 -2.7(5)
C26 C25 C30 C29 3.4(5)
P1 C25 C30 C29 179.7(2)
C12 P1 C19 C20 -154.0(3)
C25 P1 C19 C20 -46.3(3)
Ru1 P1 C19 C20 79.7(3)
C12 P1 C19 C24 25.8(3)
C25 P1 C19 C24 133.5(3)
Ru1 P1 C19 C24 -100.5(2)
C24 C19 C20 C21 -2.5(5)
P1 C19 C20 C21 177.4(2)
C19 C20 C21 C22 1.9(5)
C20 C21 C22 C23 -0.3(5)
C21 C22 C23 C24 -0.6(5)
C22 C23 C24 C19 -0.1(5)
C20 C19 C24 C23 1.6(5)
P1 C19 C24 C23 -178.2(2)
C19 P1 C12 C11 51.8(3)
C25 P1 C12 C11 -54.7(3)
Ru1 P1 C12 C11 -173.6(2)
C19 P1 C12 C7 -127.4(2)
C25 P1 C12 C7 126.1(2)
Ru1 P1 C12 C7 7.2(3)
C7 C12 C11 C10 -1.7(5)
P1 C12 C11 C10 179.1(3)
C12 C11 C10 C9 0.9(5)
C11 C10 C9 C8 0.7(5)
C10 C9 C8 C7 -1.7(5)
C9 C8 C7 C12 1.0(5)
C9 C8 C7 B1 179.8(3)
C11 C12 C7 C8 0.7(4)
P1 C12 C7 C8 179.9(2)
C11 C12 C7 B1 -178.1(3)
P1 C12 C7 B1 1.1(4)
C18 C13 C14 C15 -1.6(5)
B1 C13 C14 C15 174.3(3)
C13 C14 C15 C16 0.0(5)
C14 C15 C16 C17 1.0(5)
C15 C16 C17 C18 -0.4(5)
C14 C13 C18 C17 2.3(5)
B1 C13 C18 C17 -173.6(3)
C14 C13 C18 P2 -178.8(2)
B1 C13 C18 P2 5.3(4)
C16 C17 C18 C13 -1.3(5)
C16 C17 C18 P2 179.9(3)
C31 P2 C18 C13 108.2(2)
C37 P2 C18 C13 -147.5(2)
Ru1 P2 C18 C13 -23.4(3)
C31 P2 C18 C17 -72.9(3)
C37 P2 C18 C17 31.4(3)
Ru1 P2 C18 C17 155.5(2)
C18 P2 C31 C36 -8.9(3)
C37 P2 C31 C36 -116.4(3)
Ru1 P2 C31 C36 114.5(2)
C18 P2 C31 C32 166.2(2)
C37 P2 C31 C32 58.7(3)
Ru1 P2 C31 C32 -70.4(3)
C36 C31 C32 C33 0.7(5)
P2 C31 C32 C33 -174.6(2)
C31 C32 C33 C34 0.5(5)
C32 C33 C34 C35 -1.8(5)
C33 C34 C35 C36 1.8(5)
C32 C31 C36 C35 -0.7(5)
P2 C31 C36 C35 174.4(2)
C34 C35 C36 C31 -0.6(5)
C18 P2 C37 C42 102.2(3)
C31 P2 C37 C42 -150.0(3)
Ru1 P2 C37 C42 -17.1(3)
C18 P2 C37 C38 -72.3(3)
C31 P2 C37 C38 35.6(3)
Ru1 P2 C37 C38 168.5(2)
C42 C37 C38 C39 -2.0(5)
P2 C37 C38 C39 172.5(3)
C37 C38 C39 C40 1.1(5)
C38 C39 C40 C41 0.3(5)
C39 C40 C41 C42 -0.8(5)
C38 C37 C42 C41 1.6(5)
P2 C37 C42 C41 -172.9(2)
C40 C41 C42 C37 -0.2(5)
C4 Ru1 C1 C6 66.86(17)
C5 Ru1 C1 C6 29.80(16)
P2 Ru1 C1 C6 -72.85(17)
C3 Ru1 C1 C6 101.21(19)
P1 Ru1 C1 C6 -175.77(15)
Cl1 Ru1 C1 C6 63.5(3)
B1 Ru1 C1 C6 -120.3(2)
C6 Ru1 C1 B1 120.3(2)
C4 Ru1 C1 B1 -172.80(18)
C5 Ru1 C1 B1 150.15(19)
P2 Ru1 C1 B1 47.49(17)
C3 Ru1 C1 B1 -138.44(19)
P1 Ru1 C1 B1 -55.42(16)
Cl1 Ru1 C1 B1 -176.1(2)
C6 Ru1 C1 C2 -116.0(3)
C4 Ru1 C1 C2 -49.15(18)
C5 Ru1 C1 C2 -86.20(18)
P2 Ru1 C1 C2 171.14(15)
C3 Ru1 C1 C2 -14.80(16)
P1 Ru1 C1 C2 68.23(17)
Cl1 Ru1 C1 C2 -52.5(4)
B1 Ru1 C1 C2 123.6(3)
B1 C1 C6 C5 -132.3(3)
C2 C1 C6 C5 28.9(4)
Ru1 C1 C6 C5 -59.3(2)
B1 C1 C6 Ru1 -73.1(2)
C2 C1 C6 Ru1 88.1(2)
C1 Ru1 C6 C5 129.6(3)
C4 Ru1 C6 C5 29.14(17)
P2 Ru1 C6 C5 -118.61(17)
C3 Ru1 C6 C5 64.69(18)
P1 Ru1 C6 C5 135.79(15)
Cl1 Ru1 C6 C5 -30.8(2)
B1 Ru1 C6 C5 164.6(2)
C4 Ru1 C6 C1 -100.43(19)
C5 Ru1 C6 C1 -129.6(3)
P2 Ru1 C6 C1 111.82(16)
C3 Ru1 C6 C1 -64.88(17)
P1 Ru1 C6 C1 6.2(2)
Cl1 Ru1 C6 C1 -160.36(13)
B1 Ru1 C6 C1 34.99(16)
C1 C6 C5 C4 4.3(4)
Ru1 C6 C5 C4 -52.2(2)
C1 C6 C5 Ru1 56.5(2)
C1 Ru1 C5 C6 -31.62(17)
C4 Ru1 C5 C6 -132.0(3)
P2 Ru1 C5 C6 66.48(17)
C3 Ru1 C5 C6 -102.50(19)
P1 Ru1 C5 C6 -96.3(2)
Cl1 Ru1 C5 C6 157.39(16)
B1 Ru1 C5 C6 -14.06(19)
C1 Ru1 C5 C4 100.36(19)
C6 Ru1 C5 C4 132.0(3)
P2 Ru1 C5 C4 -161.54(16)
C3 Ru1 C5 C4 29.48(17)
P1 Ru1 C5 C4 35.7(3)
Cl1 Ru1 C5 C4 -70.63(18)
B1 Ru1 C5 C4 117.93(19)
C6 C5 C4 C3 -9.7(4)
Ru1 C5 C4 C3 -60.6(2)
C6 C5 C4 Ru1 50.9(2)
C1 Ru1 C4 C3 61.67(17)
C6 Ru1 C4 C3 100.75(19)
C5 Ru1 C4 C3 129.6(3)
P2 Ru1 C4 C3 158.28(13)
P1 Ru1 C4 C3 -32.11(19)
Cl1 Ru1 C4 C3 -119.25(16)
B1 Ru1 C4 C3 56.96(19)
C1 Ru1 C4 C5 -67.96(18)
C6 Ru1 C4 C5 -28.88(17)
P2 Ru1 C4 C5 28.6(2)
C3 Ru1 C4 C5 -129.6(3)
P1 Ru1 C4 C5 -161.75(15)
Cl1 Ru1 C4 C5 111.12(17)
B1 Ru1 C4 C5 -72.7(2)
C5 C4 C3 C2 -19.3(4)
Ru1 C4 C3 C2 -78.4(2)
C5 C4 C3 Ru1 59.1(2)
C1 Ru1 C3 C4 -106.58(19)
C6 Ru1 C3 C4 -67.39(18)
C5 Ru1 C3 C4 -30.80(17)
P2 Ru1 C3 C4 -81.5(4)
P1 Ru1 C3 C4 152.14(17)
Cl1 Ru1 C3 C4 63.37(17)
B1 Ru1 C3 C4 -129.99(18)
C1 Ru1 C3 C2 14.91(16)
C6 Ru1 C3 C2 54.10(17)
C4 Ru1 C3 C2 121.5(2)
C5 Ru1 C3 C2 90.69(18)
P2 Ru1 C3 C2 40.0(4)
P1 Ru1 C3 C2 -86.37(16)
Cl1 Ru1 C3 C2 -175.14(15)
B1 Ru1 C3 C2 -8.50(18)
C4 C3 C2 C1 46.7(3)
Ru1 C3 C2 C1 -19.6(2)
C4 C3 C2 P3 -84.4(3)
Ru1 C3 C2 P3 -150.68(15)
C6 C1 C2 C3 -50.9(3)
B1 C1 C2 C3 108.7(3)
Ru1 C1 C2 C3 21.4(2)
C6 C1 C2 P3 78.6(3)
B1 C1 C2 P3 -121.8(3)
Ru1 C1 C2 P3 150.85(17)
C43 P3 C2 C3 145.8(2)
C55 P3 C2 C3 -98.7(2)
C49 P3 C2 C3 25.9(3)
C43 P3 C2 C1 22.3(3)
C55 P3 C2 C1 137.8(2)
C49 P3 C2 C1 -97.6(2)
C53 C54 C49 C50 -61.6(4)
C53 C54 C49 P3 168.4(2)
C43 P3 C49 C54 174.1(2)
C55 P3 C49 C54 55.1(3)
C2 P3 C49 C54 -63.8(3)
C43 P3 C49 C50 46.5(2)
C55 P3 C49 C50 -72.6(2)
C2 P3 C49 C50 168.5(2)
C49 C54 C53 C52 59.3(4)
C54 C53 C52 C51 -53.8(4)
C53 C52 C51 C50 52.9(4)
C52 C51 C50 C49 -56.3(4)
C54 C49 C50 C51 59.7(3)
P3 C49 C50 C51 -167.5(2)
C55 P3 C43 C48 170.1(2)
C49 P3 C43 C48 46.7(3)
C2 P3 C43 C48 -76.3(3)
C55 P3 C43 C44 -63.2(3)
C49 P3 C43 C44 173.3(2)
C2 P3 C43 C44 50.3(3)
C48 C43 C44 C45 -58.9(3)
P3 C43 C44 C45 171.7(2)
C43 C44 C45 C46 55.1(4)
C44 C45 C46 C47 -53.4(4)
C45 C46 C47 C48 54.7(4)
C44 C43 C48 C47 60.1(3)
P3 C43 C48 C47 -171.7(2)
C46 C47 C48 C43 -58.1(4)
C43 P3 C55 C56 -52.1(3)
C49 P3 C55 C56 66.8(3)
C2 P3 C55 C56 -170.0(3)
C43 P3 C55 C60 178.7(2)
C49 P3 C55 C60 -62.5(3)
C2 P3 C55 C60 60.8(3)
C60 C55 C56 C57 -54.1(4)
P3 C55 C56 C57 175.9(3)
C55 C56 C57 C58 54.4(5)
C56 C57 C58 C59 -56.8(5)
C57 C58 C59 C60 58.5(4)
C58 C59 C60 C55 -58.1(4)
C56 C55 C60 C59 56.2(4)
P3 C55 C60 C59 -173.0(3)
F8 C70 C71 F9 -0.6(5)
C69 C70 C71 F9 178.9(3)
F8 C70 C71 C72 179.3(3)
C69 C70 C71 C72 -1.2(5)
F9 C71 C72 F10 1.8(5)
C70 C71 C72 F10 -178.1(3)
F9 C71 C72 C67 -177.6(3)
C70 C71 C72 C67 2.5(6)
F10 C72 C67 C68 178.2(3)
C71 C72 C67 C68 -2.4(5)
F10 C72 C67 B2 5.3(5)
C71 C72 C67 B2 -175.3(3)
C78 C73 C74 C75 -1.3(6)
B2 C73 C74 C75 -178.5(4)
C78 C73 C74 F11 179.4(3)
B2 C73 C74 F11 2.2(5)
F11 C74 C75 F12 0.3(7)
C73 C74 C75 F12 -179.0(4)
F11 C74 C75 C76 178.9(4)
C73 C74 C75 C76 -0.4(8)
F12 C75 C76 F13 -0.9(8)
C74 C75 C76 F13 -179.6(5)
F12 C75 C76 C77 -179.3(5)
C74 C75 C76 C77 2.0(8)
F3 C64 C65 F4 -0.6(5)
C63 C64 C65 F4 -179.4(3)
F3 C64 C65 C66 -178.6(3)
C63 C64 C65 C66 2.6(5)
F4 C65 C66 F5 1.8(5)
C64 C65 C66 F5 179.8(3)
F4 C65 C66 C61 -179.3(3)
C64 C65 C66 C61 -1.2(5)
F5 C66 C61 C62 177.0(3)
C65 C66 C61 C62 -1.9(5)
F5 C66 C61 B2 3.0(5)
C65 C66 C61 B2 -175.8(3)
C66 C61 C62 F1 -176.4(3)
B2 C61 C62 F1 -2.0(4)
C66 C61 C62 C63 3.9(5)
B2 C61 C62 C63 178.4(3)
C65 C64 C63 F2 179.1(3)
F3 C64 C63 F2 0.2(5)
C65 C64 C63 C62 -0.7(5)
F3 C64 C63 C62 -179.5(3)
F1 C62 C63 F2 -2.2(5)
C61 C62 C63 F2 177.4(3)
F1 C62 C63 C64 177.5(3)
C61 C62 C63 C64 -2.8(5)
F8 C70 C69 F7 -2.3(5)
C71 C70 C69 F7 178.2(3)
F8 C70 C69 C68 179.5(3)
C71 C70 C69 C68 0.0(5)
F7 C69 C68 F6 1.3(4)
C70 C69 C68 F6 179.5(3)
F7 C69 C68 C67 -178.3(3)
C70 C69 C68 C67 -0.1(5)
C72 C67 C68 F6 -178.4(3)
B2 C67 C68 F6 -4.8(5)
C72 C67 C68 C69 1.2(5)
B2 C67 C68 C69 174.8(3)
C74 C73 C78 F15 -177.4(4)
B2 C73 C78 F15 -0.4(6)
C74 C73 C78 C77 1.4(6)
B2 C73 C78 C77 178.4(4)
F13 C76 C77 F14 -0.9(7)
C75 C76 C77 F14 177.6(5)
F13 C76 C77 C78 179.7(4)
C75 C76 C77 C78 -1.9(8)
F15 C78 C77 F14 -0.5(6)
C73 C78 C77 F14 -179.4(4)
F15 C78 C77 C76 179.0(4)
C73 C78 C77 C76 0.1(7)
C80 C79 C84 F20 179.0(3)
B2 C79 C84 F20 2.6(5)
C80 C79 C84 C83 -2.7(6)
B2 C79 C84 C83 -179.0(4)
F20 C84 C83 F19 -2.5(6)
C79 C84 C83 F19 179.0(4)
F20 C84 C83 C82 177.6(4)
C79 C84 C83 C82 -0.8(7)
F19 C83 C82 F18 0.8(6)
C84 C83 C82 F18 -179.4(4)
F19 C83 C82 C81 -176.8(4)
C84 C83 C82 C81 3.0(6)
F18 C82 C81 F17 0.1(6)
C83 C82 C81 F17 177.7(4)
F18 C82 C81 C80 -179.2(4)
C83 C82 C81 C80 -1.6(6)
F17 C81 C80 F16 -3.1(5)
C82 C81 C80 F16 176.3(4)
F17 C81 C80 C79 178.5(3)
C82 C81 C80 C79 -2.2(6)
C84 C79 C80 F16 -174.2(3)
B2 C79 C80 F16 1.7(6)
C84 C79 C80 C81 4.2(6)
B2 C79 C80 C81 -179.9(4)
C6 C1 B1 C7 164.4(3)
C2 C1 B1 C7 4.7(4)
Ru1 C1 B1 C7 98.8(3)
C6 C1 B1 C13 -30.0(4)
C2 C1 B1 C13 170.3(3)
Ru1 C1 B1 C13 -95.6(3)
C6 C1 B1 Ru1 65.6(2)
C2 C1 B1 Ru1 -94.1(3)
C8 C7 B1 C1 106.1(4)
C12 C7 B1 C1 -75.1(4)
C8 C7 B1 C13 -59.4(4)
C12 C7 B1 C13 119.4(3)
C8 C7 B1 Ru1 172.8(2)
C12 C7 B1 Ru1 -8.5(3)
C14 C13 B1 C1 -97.5(4)
C18 C13 B1 C1 78.3(4)
C14 C13 B1 C7 68.5(4)
C18 C13 B1 C7 -115.7(3)
C14 C13 B1 Ru1 -161.8(2)
C18 C13 B1 Ru1 14.0(4)
C6 Ru1 B1 C1 -36.89(16)
C4 Ru1 B1 C1 7.7(2)
C5 Ru1 B1 C1 -27.67(18)
P2 Ru1 B1 C1 -133.00(16)
C3 Ru1 B1 C1 36.57(17)
P1 Ru1 B1 C1 123.80(16)
Cl1 Ru1 B1 C1 176.93(16)
C1 Ru1 B1 C7 -114.4(3)
C6 Ru1 B1 C7 -151.3(2)
C4 Ru1 B1 C7 -106.7(2)
C5 Ru1 B1 C7 -142.1(2)
P2 Ru1 B1 C7 112.6(2)
C3 Ru1 B1 C7 -77.9(2)
P1 Ru1 B1 C7 9.35(19)
Cl1 Ru1 B1 C7 62.5(3)
C1 Ru1 B1 C13 112.3(3)
C6 Ru1 B1 C13 75.4(2)
C4 Ru1 B1 C13 120.0(2)
C5 Ru1 B1 C13 84.6(2)
P2 Ru1 B1 C13 -20.69(18)
C3 Ru1 B1 C13 148.9(2)
P1 Ru1 B1 C13 -123.9(2)
Cl1 Ru1 B1 C13 -70.8(3)
C62 C61 B2 C79 55.9(4)
C66 C61 B2 C79 -130.6(3)
C62 C61 B2 C67 -65.7(4)
C66 C61 B2 C67 107.9(4)
C62 C61 B2 C73 172.9(3)
C66 C61 B2 C73 -13.5(4)
C84 C79 B2 C61 -176.7(3)
C80 C79 B2 C61 7.5(5)
C84 C79 B2 C67 -60.7(4)
C80 C79 B2 C67 123.5(4)
C84 C79 B2 C73 61.0(4)
C80 C79 B2 C73 -114.7(4)
C72 C67 B2 C61 112.2(4)
C68 C67 B2 C61 -60.3(4)
C72 C67 B2 C79 -10.6(5)
C68 C67 B2 C79 176.9(3)
C72 C67 B2 C73 -126.7(4)
C68 C67 B2 C73 60.8(4)
C78 C73 B2 C61 125.2(4)
C74 C73 B2 C61 -58.0(4)
C78 C73 B2 C79 -111.4(4)
C74 C73 B2 C79 65.3(4)
C78 C73 B2 C67 9.9(5)
C74 C73 B2 C67 -173.3(3)

loop_
_platon_squeeze_void_nr
_platon_squeeze_void_average_x
_platon_squeeze_void_average_y
_platon_squeeze_void_average_z
_platon_squeeze_void_volume
_platon_squeeze_void_count_electrons
_platon_squeeze_void_content
1 -0.126 0.000 0.374 610 163 ' '
2 -0.036 0.500 0.000 302 64 ' '
3 0.152 0.200 0.183 10 1 ' '
4 0.848 0.800 0.817 10 1 ' '
